data_2232031
loop_
_publ_author_name
'Li, Xiao-Yan'

_publ_section_title
;
 (<i>E</i>)-<i>N</i>'-(5-Bromo-2-hydroxy-3-methoxybenzylidene)-1<i>H</i>-indole-3-carbohydrazide
;
_journal_coeditor_code QM2030
_journal_issue 10
_journal_name_full 'Acta Crystallographica Section E'
_journal_page_first o2815
_journal_paper_doi 10.1107/S1600536811039195
_journal_volume 67
_journal_year 2011
_chemical_formula_iupac 'C18 H16 Br N3 O3'
_chemical_formula_moiety 'C18 H16 Br N3 O3'
_chemical_formula_sum 'C18 H16 Br N3 O3'
_chemical_formula_weight 402.25
_chemical_name_systematic
;
(<i>E</i>)-<i>N</i>'-(5-Bromo-2-hydroxy-3-methoxybenzylidene)-
1<i>H</i>-indole-3-carbohydrazide
;
_space_group_IT_number 14
_symmetry_cell_setting monoclinic
_symmetry_space_group_name_Hall '-P 2ybc'
_symmetry_space_group_name_H-M 'P 1 21/c 1'
_atom_sites_solution_hydrogens geom
_atom_sites_solution_primary direct
_atom_sites_solution_secondary difmap
_audit_creation_method SHELXL-97
_cell_angle_alpha 90.00
_cell_angle_beta 102.192(2)
_cell_angle_gamma 90.00
_cell_formula_units_Z 12
_cell_length_a 15.023(3)
_cell_length_b 13.860(3)
_cell_length_c 24.856(4)
_cell_measurement_reflns_used 2672
_cell_measurement_temperature 298(2)
_cell_measurement_theta_max 24.1
_cell_measurement_theta_min 2.2
_cell_volume 5058.8(17)
_computing_cell_refinement 'SAINT (Bruker, 1998)'
_computing_data_collection 'SMART (Bruker, 1998)'
_computing_data_reduction 'SAINT (Bruker, 1998)'
_computing_molecular_graphics 'SHELXTL (Sheldrick, 2008)'
_computing_publication_material 'SHELXTL (Sheldrick, 2008)'
_computing_structure_refinement 'SHELXL97 (Sheldrick, 2008)'
_computing_structure_solution 'SHELXS97 (Sheldrick, 2008)'
_diffrn_ambient_temperature 298(2)
_diffrn_measured_fraction_theta_full 0.943
_diffrn_measured_fraction_theta_max 0.943
_diffrn_measurement_device_type 'Bruker SMART CCD area-detector'
_diffrn_measurement_method \w
_diffrn_radiation_monochromator graphite
_diffrn_radiation_source 'fine-focus sealed tube'
_diffrn_radiation_type MoK\a
_diffrn_radiation_wavelength 0.71073
_diffrn_reflns_av_R_equivalents 0.0889
_diffrn_reflns_av_sigmaI/netI 0.1276
_diffrn_reflns_limit_h_max 17
_diffrn_reflns_limit_h_min -17
_diffrn_reflns_limit_k_max 13
_diffrn_reflns_limit_k_min -16
_diffrn_reflns_limit_l_max 29
_diffrn_reflns_limit_l_min -29
_diffrn_reflns_number 23383
_diffrn_reflns_theta_full 25.05
_diffrn_reflns_theta_max 25.05
_diffrn_reflns_theta_min 2.07
_diffrn_standards_number 0
_exptl_absorpt_coefficient_mu 2.461
_exptl_absorpt_correction_T_max 0.8466
_exptl_absorpt_correction_T_min 0.7403
_exptl_absorpt_correction_type multi-scan
_exptl_absorpt_process_details '(SADABS; Sheldrick, 1996)'
_exptl_crystal_colour colourless
_exptl_crystal_density_diffrn 1.584
_exptl_crystal_density_method 'not measured'
_exptl_crystal_description block
_exptl_crystal_F_000 2448
_exptl_crystal_size_max 0.13
_exptl_crystal_size_mid 0.10
_exptl_crystal_size_min 0.07
_refine_diff_density_max 0.368
_refine_diff_density_min -0.395
_refine_ls_extinction_method none
_refine_ls_goodness_of_fit_ref 0.970
_refine_ls_hydrogen_treatment mixed
_refine_ls_matrix_type full
_refine_ls_number_parameters 700
_refine_ls_number_reflns 8466
_refine_ls_number_restraints 24
_refine_ls_restrained_S_all 0.980
_refine_ls_R_factor_all 0.1606
_refine_ls_R_factor_gt 0.0507
_refine_ls_shift/su_max 0.001
_refine_ls_shift/su_mean 0.000
_refine_ls_structure_factor_coef Fsqd
_refine_ls_weighting_details 'calc w=1/[\s^2^(Fo^2^)+(0.0382P)^2^] where P=(Fo^2^+2Fc^2^)/3'
_refine_ls_weighting_scheme calc
_refine_ls_wR_factor_gt 0.0905
_refine_ls_wR_factor_ref 0.1252
_reflns_number_gt 3662
_reflns_number_total 8466
_reflns_threshold_expression I>2\s(I)
_cod_data_source_file qm2030.cif
_cod_data_source_block I
_cod_original_sg_symbol_H-M 'P 21/c'
_cod_database_code 2232031

loop_
_symmetry_equiv_pos_as_xyz
'x, y, z'
'-x, y+1/2, -z+1/2'
'-x, -y, -z'
'x, -y-1/2, z-1/2'

loop_
_atom_site_type_symbol
_atom_site_label
_atom_site_fract_x
_atom_site_fract_y
_atom_site_fract_z
_atom_site_U_iso_or_equiv
_atom_site_adp_type
_atom_site_calc_flag
_atom_site_refinement_flags
_atom_site_occupancy
_atom_site_symmetry_multiplicity
Br Br1 -0.13842(5) 0.56908(5) -0.07512(3) 0.0692(3) Uani d . 1 1
Br Br2 0.45231(5) 0.10110(5) 0.56823(3) 0.0636(2) Uani d . 1 1
Br Br3 0.76185(5) 0.12527(6) 0.56406(3) 0.0737(3) Uani d . 1 1
O O1 0.1220(3) 0.7483(3) 0.11481(16) 0.0553(12) Uani d . 1 1
H H1 0.1607 0.7817 0.1049 0.083 Uiso calc R 1 1
O O2 0.0106(3) 0.6169(3) 0.13414(16) 0.0543(12) Uani d . 1 1
O O3 0.3570(3) 1.0251(3) 0.05230(17) 0.0708(14) Uani d . 1 1
O O4 0.1845(3) 0.2543(3) 0.37313(15) 0.0516(11) Uani d . 1 1
H H4 0.1532 0.2979 0.3816 0.077 Uiso calc R 1 1
O O5 0.3003(3) 0.1246(3) 0.35743(15) 0.0529(12) Uani d . 1 1
O O6 -0.0514(3) 0.5403(3) 0.43114(15) 0.0500(11) Uani d . 1 1
O O7 0.4976(3) 0.2696(3) 0.36521(16) 0.0627(13) Uani d . 1 1
H H7 0.4652 0.3129 0.3729 0.094 Uiso calc R 1 1
O O8 0.6141(3) 0.1372(3) 0.35256(17) 0.0634(13) Uani d . 1 1
O O9 0.2472(3) 0.5454(3) 0.41487(16) 0.0584(13) Uani d . 1 1
N N1 0.1844(3) 0.8539(3) 0.0440(2) 0.0435(14) Uani d . 1 1
N N2 0.2421(4) 0.9215(4) 0.0291(2) 0.0528(15) Uani d D 1 1
N N3 0.4718(5) 1.0844(7) 0.2278(3) 0.094(3) Uani d D 1 1
N N4 0.1192(3) 0.3660(3) 0.44138(19) 0.0381(13) Uani d . 1 1
N N5 0.0606(3) 0.4335(3) 0.45502(19) 0.0395(13) Uani d D 1 1
N N6 -0.1466(3) 0.6116(4) 0.25086(19) 0.0441(13) Uani d D 1 1
N N7 0.4287(4) 0.3826(3) 0.4301(2) 0.0470(14) Uani d . 1 1
N N8 0.3669(4) 0.4477(4) 0.4423(2) 0.0488(14) Uani d D 1 1
N N9 0.1693(3) 0.6162(4) 0.2334(2) 0.0485(14) Uani d D 1 1
C C1 0.0654(4) 0.7401(4) 0.0170(3) 0.0388(16) Uani d . 1 1
C C2 0.0651(4) 0.7112(4) 0.0700(2) 0.0357(15) Uani d . 1 1
C C3 0.0035(4) 0.6407(4) 0.0800(3) 0.0425(16) Uani d . 1 1
C C4 -0.0565(4) 0.5993(4) 0.0363(2) 0.0419(16) Uani d . 1 1
H H4A -0.0972 0.5523 0.0426 0.050 Uiso calc R 1 1
C C5 -0.0556(4) 0.6283(4) -0.0165(2) 0.0423(16) Uani d . 1 1
C C6 0.0027(4) 0.6985(4) -0.0275(2) 0.0440(16) Uani d . 1 1
H H6A 0.0009 0.7182 -0.0634 0.053 Uiso calc R 1 1
C C7 0.1276(4) 0.8133(4) 0.0048(3) 0.0451(17) Uani d . 1 1
H H7A 0.1263 0.8307 -0.0315 0.054 Uiso calc R 1 1
C C8 0.3041(5) 0.9683(5) 0.0672(3) 0.0513(19) Uani d . 1 1
C C9 0.3046(5) 0.9496(4) 0.1269(3) 0.067(2) Uani d . 1 1
H H9A 0.2424 0.9515 0.1320 0.080 Uiso calc R 1 1
H H9B 0.3280 0.8852 0.1362 0.080 Uiso calc R 1 1
C C10 0.3597(5) 1.0191(5) 0.1653(3) 0.0482(17) Uani d . 1 1
C C11 0.4412(6) 1.0053(6) 0.1978(4) 0.082(3) Uani d . 1 1
H H11 0.4736 0.9477 0.1996 0.098 Uiso calc R 1 1
C C12 0.4076(7) 1.1530(6) 0.2146(3) 0.069(2) Uani d . 1 1
C C13 0.4077(7) 1.2471(7) 0.2351(3) 0.106(3) Uani d U 1 1
H H13 0.4569 1.2724 0.2602 0.128 Uiso calc R 1 1
C C14 0.3348(9) 1.2962(7) 0.2166(4) 0.117(4) Uani d U 1 1
H H14 0.3336 1.3581 0.2309 0.141 Uiso calc R 1 1
C C15 0.2586(7) 1.2692(7) 0.1785(4) 0.107(3) Uani d U 1 1
H H15 0.2095 1.3108 0.1677 0.129 Uiso calc R 1 1
C C16 0.2583(6) 1.1721(6) 0.1558(3) 0.077(2) Uani d . 1 1
H H16 0.2095 1.1488 0.1296 0.093 Uiso calc R 1 1
C C17 0.3359(5) 1.1157(5) 0.1759(3) 0.0471(17) Uani d . 1 1
C C18 -0.0485(4) 0.5440(4) 0.1464(2) 0.0617(19) Uani d . 1 1
H H18A -0.1104 0.5603 0.1299 0.093 Uiso calc R 1 1
H H18B -0.0419 0.5388 0.1855 0.093 Uiso calc R 1 1
H H18C -0.0333 0.4834 0.1319 0.093 Uiso calc R 1 1
C C19 0.2422(4) 0.2557(4) 0.4718(2) 0.0341(15) Uani d . 1 1
C C20 0.2423(4) 0.2217(4) 0.4187(2) 0.0352(15) Uani d . 1 1
C C21 0.3056(4) 0.1522(4) 0.4109(2) 0.0408(16) Uani d . 1 1
C C22 0.3683(4) 0.1168(4) 0.4554(2) 0.0394(15) Uani d . 1 1
H H22 0.4110 0.0710 0.4503 0.047 Uiso calc R 1 1
C C23 0.3665(4) 0.1504(4) 0.5075(2) 0.0370(15) Uani d . 1 1
C C24 0.3055(4) 0.2189(4) 0.5165(2) 0.0400(16) Uani d . 1 1
H H24 0.3062 0.2406 0.5519 0.048 Uiso calc R 1 1
C C25 0.1756(4) 0.3268(4) 0.4806(2) 0.0377(16) Uani d . 1 1
H H25 0.1741 0.3443 0.5165 0.045 Uiso calc R 1 1
C C26 0.0009(4) 0.4826(4) 0.4160(2) 0.0372(16) Uani d . 1 1
C C27 0.0038(4) 0.4648(4) 0.3569(2) 0.0438(16) Uani d . 1 1
H H27A 0.0670 0.4630 0.3535 0.053 Uiso calc R 1 1
H H27B -0.0225 0.4020 0.3463 0.053 Uiso calc R 1 1
C C28 -0.0453(4) 0.5385(4) 0.3178(2) 0.0381(16) Uani d . 1 1
C C29 -0.1248(5) 0.5292(4) 0.2810(3) 0.0459(17) Uani d . 1 1
H H29 -0.1604 0.4737 0.2767 0.055 Uiso calc R 1 1
C C30 -0.0782(4) 0.6774(4) 0.2689(2) 0.0362(15) Uani d . 1 1
C C31 -0.0676(5) 0.7714(4) 0.2514(2) 0.0493(17) Uani d . 1 1
H H31 -0.1119 0.8001 0.2244 0.059 Uiso calc R 1 1
C C32 0.0090(5) 0.8194(4) 0.2748(3) 0.058(2) Uani d . 1 1
H H32 0.0181 0.8815 0.2629 0.070 Uiso calc R 1 1
C C33 0.0748(5) 0.7777(5) 0.3165(3) 0.0570(19) Uani d . 1 1
H H33 0.1260 0.8134 0.3325 0.068 Uiso calc R 1 1
C C34 0.0656(4) 0.6847(4) 0.3345(2) 0.0441(17) Uani d . 1 1
H H34 0.1103 0.6566 0.3615 0.053 Uiso calc R 1 1
C C35 -0.0130(4) 0.6344(4) 0.3106(2) 0.0331(15) Uani d . 1 1
C C36 0.3667(4) 0.0585(4) 0.3462(2) 0.0610(19) Uani d . 1 1
H H36A 0.4263 0.0857 0.3581 0.091 Uiso calc R 1 1
H H36B 0.3556 0.0460 0.3073 0.091 Uiso calc R 1 1
H H36C 0.3628 -0.0008 0.3655 0.091 Uiso calc R 1 1
C C37 0.5529(4) 0.2773(4) 0.4631(3) 0.0392(16) Uani d . 1 1
C C38 0.5555(4) 0.2401(5) 0.4113(3) 0.0473(17) Uani d . 1 1
C C39 0.6188(4) 0.1688(4) 0.4054(3) 0.0479(17) Uani d . 1 1
C C40 0.6801(4) 0.1356(4) 0.4512(3) 0.0517(18) Uani d . 1 1
H H40 0.7223 0.0882 0.4476 0.062 Uiso calc R 1 1
C C41 0.6779(4) 0.1733(4) 0.5021(3) 0.0468(17) Uani d . 1 1
C C42 0.6149(4) 0.2428(4) 0.5089(3) 0.0478(17) Uani d . 1 1
H H42 0.6140 0.2663 0.5439 0.057 Uiso calc R 1 1
C C43 0.4858(4) 0.3477(4) 0.4714(3) 0.0487(18) Uani d . 1 1
H H43 0.4841 0.3678 0.5069 0.058 Uiso calc R 1 1
C C44 0.3035(5) 0.4900(4) 0.4022(3) 0.0478(18) Uani d . 1 1
C C45 0.3064(4) 0.4670(4) 0.3435(2) 0.0585(19) Uani d . 1 1
H H45A 0.3695 0.4600 0.3406 0.070 Uiso calc R 1 1
H H45B 0.2765 0.4055 0.3337 0.070 Uiso calc R 1 1
C C46 0.2620(5) 0.5416(4) 0.3027(3) 0.0456(17) Uani d . 1 1
C C47 0.1861(5) 0.5327(5) 0.2626(3) 0.0521(18) Uani d . 1 1
H H47 0.1505 0.4773 0.2559 0.063 Uiso calc R 1 1
C C48 0.2355(4) 0.6824(5) 0.2549(3) 0.0413(16) Uani d . 1 1
C C49 0.2486(5) 0.7766(5) 0.2387(3) 0.060(2) Uani d . 1 1
H H49 0.2088 0.8058 0.2095 0.072 Uiso calc R 1 1
C C50 0.3221(6) 0.8232(5) 0.2678(3) 0.072(2) Uani d . 1 1
H H50 0.3324 0.8863 0.2579 0.087 Uiso calc R 1 1
C C51 0.3831(5) 0.7821(6) 0.3117(3) 0.077(2) Uani d . 1 1
H H51 0.4327 0.8173 0.3305 0.093 Uiso calc R 1 1
C C52 0.3694(5) 0.6884(5) 0.3271(3) 0.065(2) Uani d . 1 1
H H52 0.4100 0.6599 0.3562 0.078 Uiso calc R 1 1
C C53 0.2944(4) 0.6371(4) 0.2989(3) 0.0413(16) Uani d . 1 1
C C54 0.6771(4) 0.0682(4) 0.3442(2) 0.064(2) Uani d . 1 1
H H54A 0.7375 0.0941 0.3550 0.096 Uiso calc R 1 1
H H54B 0.6655 0.0508 0.3059 0.096 Uiso calc R 1 1
H H54C 0.6717 0.0120 0.3659 0.096 Uiso calc R 1 1
H H8 0.363(4) 0.456(4) 0.4777(8) 0.080 Uiso d D 1 1
H H5 0.060(4) 0.437(4) 0.4910(7) 0.080 Uiso d D 1 1
H H2 0.240(4) 0.924(4) -0.0074(7) 0.080 Uiso d D 1 1
H H6 -0.196(2) 0.622(4) 0.2240(17) 0.080 Uiso d D 1 1
H H9 0.119(2) 0.620(4) 0.2067(17) 0.080 Uiso d D 1 1
H H3 0.5281(18) 1.084(4) 0.249(2) 0.080 Uiso d D 1 1

loop_
_atom_site_aniso_label
_atom_site_aniso_U_11
_atom_site_aniso_U_22
_atom_site_aniso_U_33
_atom_site_aniso_U_12
_atom_site_aniso_U_13
_atom_site_aniso_U_23
Br1 0.0570(5) 0.0826(5) 0.0592(5) -0.0098(4) -0.0077(4) -0.0082(4)
Br2 0.0562(5) 0.0761(5) 0.0501(4) 0.0204(4) -0.0076(4) 0.0116(4)
Br3 0.0615(5) 0.0934(6) 0.0574(5) 0.0157(5) -0.0074(4) 0.0110(4)
O1 0.066(3) 0.062(3) 0.038(3) -0.019(3) 0.010(2) -0.003(2)
O2 0.065(3) 0.054(3) 0.043(3) -0.021(2) 0.009(2) 0.010(2)
O3 0.099(4) 0.069(3) 0.050(3) -0.045(3) 0.027(3) -0.007(2)
O4 0.057(3) 0.059(3) 0.037(3) 0.025(2) 0.006(2) 0.002(2)
O5 0.050(3) 0.069(3) 0.037(3) 0.024(2) 0.003(2) -0.011(2)
O6 0.061(3) 0.051(3) 0.040(3) 0.031(2) 0.016(2) 0.006(2)
O7 0.063(3) 0.077(4) 0.046(3) 0.035(3) 0.008(3) 0.011(3)
O8 0.061(3) 0.082(3) 0.046(3) 0.036(3) 0.009(3) 0.000(3)
O9 0.068(3) 0.060(3) 0.051(3) 0.032(3) 0.020(3) 0.011(2)
N1 0.049(4) 0.035(3) 0.052(4) -0.009(3) 0.022(3) 0.001(3)
N2 0.059(4) 0.052(4) 0.052(4) -0.014(3) 0.022(4) -0.003(3)
N3 0.044(5) 0.146(8) 0.076(6) -0.031(6) -0.023(4) 0.032(5)
N4 0.037(3) 0.028(3) 0.050(3) 0.014(3) 0.011(3) 0.007(3)
N5 0.046(3) 0.040(3) 0.032(3) 0.015(3) 0.007(3) 0.003(3)
N6 0.043(4) 0.045(3) 0.036(3) 0.005(3) -0.009(3) -0.004(3)
N7 0.055(4) 0.041(3) 0.050(4) 0.011(3) 0.022(3) 0.004(3)
N8 0.059(4) 0.049(3) 0.044(4) 0.016(3) 0.022(3) 0.006(3)
N9 0.049(4) 0.051(4) 0.042(4) -0.003(4) 0.001(3) -0.002(3)
C1 0.040(4) 0.036(4) 0.043(4) 0.004(3) 0.016(4) 0.001(3)
C2 0.045(4) 0.030(4) 0.032(4) -0.001(3) 0.008(4) -0.001(3)
C3 0.047(4) 0.039(4) 0.045(4) 0.001(4) 0.017(4) 0.008(3)
C4 0.038(4) 0.038(4) 0.046(4) -0.006(3) 0.001(4) 0.004(3)
C5 0.042(4) 0.047(4) 0.035(4) 0.001(3) 0.000(3) -0.009(3)
C6 0.050(4) 0.046(4) 0.035(4) 0.001(4) 0.006(4) 0.003(3)
C7 0.060(5) 0.039(4) 0.039(4) -0.001(4) 0.016(4) 0.000(3)
C8 0.074(6) 0.037(4) 0.048(5) -0.008(4) 0.023(4) -0.003(4)
C9 0.096(6) 0.058(5) 0.053(5) -0.027(4) 0.032(4) -0.013(4)
C10 0.047(5) 0.056(5) 0.042(4) -0.008(4) 0.010(4) 0.002(4)
C11 0.066(7) 0.086(7) 0.093(7) -0.001(6) 0.020(6) 0.033(6)
C12 0.089(7) 0.065(6) 0.049(5) -0.037(5) 0.010(5) -0.005(5)
C13 0.147(7) 0.111(7) 0.063(5) -0.048(6) 0.026(5) -0.012(5)
C14 0.178(8) 0.083(6) 0.107(7) -0.011(6) 0.070(7) -0.010(5)
C15 0.126(7) 0.103(6) 0.107(7) 0.042(6) 0.056(6) 0.057(6)
C16 0.092(7) 0.095(7) 0.047(5) 0.004(6) 0.022(5) 0.034(5)
C17 0.058(5) 0.048(5) 0.035(4) -0.016(4) 0.008(4) 0.003(4)
C18 0.072(5) 0.060(4) 0.058(5) -0.012(4) 0.024(4) 0.020(4)
C19 0.040(4) 0.030(3) 0.032(4) 0.002(3) 0.007(3) 0.002(3)
C20 0.039(4) 0.031(4) 0.034(4) 0.016(3) 0.003(4) 0.011(3)
C21 0.041(4) 0.048(4) 0.030(4) 0.004(3) 0.000(3) -0.004(3)
C22 0.035(4) 0.037(4) 0.045(4) 0.008(3) 0.007(3) -0.005(3)
C23 0.032(4) 0.036(4) 0.042(4) 0.006(3) 0.003(3) 0.001(3)
C24 0.048(4) 0.039(4) 0.031(4) 0.005(3) 0.005(3) 0.006(3)
C25 0.038(4) 0.038(4) 0.035(4) 0.002(3) 0.006(3) 0.002(3)
C26 0.049(4) 0.028(4) 0.036(4) 0.009(3) 0.011(4) 0.005(3)
C27 0.058(4) 0.034(4) 0.041(4) 0.013(3) 0.013(4) 0.006(3)
C28 0.041(4) 0.042(4) 0.031(4) 0.013(4) 0.008(3) -0.004(3)
C29 0.062(5) 0.029(4) 0.047(4) 0.002(4) 0.011(4) -0.001(3)
C30 0.053(5) 0.033(4) 0.021(4) 0.001(3) 0.002(3) 0.000(3)
C31 0.067(5) 0.040(4) 0.035(4) 0.004(4) -0.001(4) 0.006(3)
C32 0.086(6) 0.038(4) 0.049(5) -0.004(4) 0.012(5) -0.001(4)
C33 0.064(5) 0.055(5) 0.051(5) -0.018(4) 0.010(4) -0.017(4)
C34 0.039(4) 0.057(5) 0.030(4) 0.004(4) -0.006(3) -0.009(3)
C35 0.044(4) 0.032(4) 0.021(4) 0.004(3) 0.003(3) -0.009(3)
C36 0.060(5) 0.070(5) 0.054(5) 0.018(4) 0.014(4) -0.019(4)
C37 0.029(4) 0.045(4) 0.041(4) 0.006(3) 0.003(3) 0.009(3)
C38 0.039(4) 0.058(5) 0.043(5) 0.006(4) 0.004(4) 0.009(4)
C39 0.040(4) 0.060(5) 0.043(5) 0.004(4) 0.009(4) 0.007(4)
C40 0.045(4) 0.055(4) 0.055(5) 0.012(4) 0.011(4) 0.005(4)
C41 0.034(4) 0.054(4) 0.047(5) 0.003(4) -0.005(4) 0.014(4)
C42 0.047(5) 0.055(4) 0.042(4) -0.004(4) 0.011(4) -0.004(4)
C43 0.051(5) 0.047(4) 0.052(5) 0.005(4) 0.023(4) 0.004(4)
C44 0.050(5) 0.039(4) 0.056(5) 0.007(4) 0.015(4) 0.014(4)
C45 0.078(5) 0.051(4) 0.050(5) 0.024(4) 0.022(4) 0.012(4)
C46 0.061(5) 0.042(4) 0.038(4) 0.009(4) 0.019(4) 0.003(4)
C47 0.060(5) 0.038(4) 0.060(5) -0.007(4) 0.017(4) -0.003(4)
C48 0.046(5) 0.044(4) 0.034(4) 0.005(4) 0.010(4) -0.002(4)
C49 0.091(6) 0.041(5) 0.047(5) 0.008(4) 0.013(5) 0.004(4)
C50 0.109(7) 0.057(5) 0.054(6) -0.019(5) 0.024(5) -0.019(5)
C51 0.094(7) 0.079(6) 0.054(5) -0.028(5) 0.002(5) -0.029(5)
C52 0.071(6) 0.064(5) 0.056(5) -0.002(5) 0.005(4) -0.006(4)
C53 0.045(5) 0.039(4) 0.040(4) 0.001(4) 0.009(4) -0.005(3)
C54 0.062(5) 0.079(5) 0.056(5) 0.021(4) 0.022(4) 0.001(4)

loop_
_atom_type_symbol
_atom_type_description
_atom_type_scat_dispersion_real
_atom_type_scat_dispersion_imag
_atom_type_scat_source
C C 0.0033 0.0016 'International Tables Vol C Tables 4.2.6.8 and 6.1.1.4'
H H 0.0000 0.0000 'International Tables Vol C Tables 4.2.6.8 and 6.1.1.4'
Br Br -0.2901 2.4595 'International Tables Vol C Tables 4.2.6.8 and 6.1.1.4'
N N 0.0061 0.0033 'International Tables Vol C Tables 4.2.6.8 and 6.1.1.4'
O O 0.0106 0.0060 'International Tables Vol C Tables 4.2.6.8 and 6.1.1.4'

loop_
_geom_angle_atom_site_label_1
_geom_angle_atom_site_label_2
_geom_angle_atom_site_label_3
_geom_angle
C2 O1 H1 109.5
C3 O2 C18 117.4(5)
C20 O4 H4 109.5
C21 O5 C36 118.0(4)
C38 O7 H7 109.5
C39 O8 C54 117.6(5)
C7 N1 N2 116.6(5)
C8 N2 N1 121.2(5)
C8 N2 H2 124(4)
N1 N2 H2 114(4)
C12 N3 C11 107.2(7)
C12 N3 H3 134(4)
C11 N3 H3 119(4)
C25 N4 N5 117.3(5)
C26 N5 N4 121.7(5)
C26 N5 H5 122(4)
N4 N5 H5 115(4)
C29 N6 C30 107.3(5)
C29 N6 H6 128(4)
C30 N6 H6 125(4)
C43 N7 N8 116.1(5)
C44 N8 N7 121.7(5)
C44 N8 H8 119(4)
N7 N8 H8 119(4)
C47 N9 C48 108.8(5)
C47 N9 H9 118(4)
C48 N9 H9 133(4)
C2 C1 C6 119.4(5)
C2 C1 C7 122.3(6)
C6 C1 C7 118.3(6)
O1 C2 C1 123.1(5)
O1 C2 C3 116.4(5)
C1 C2 C3 120.4(6)
O2 C3 C4 125.1(5)
O2 C3 C2 115.1(6)
C4 C3 C2 119.8(6)
C5 C4 C3 119.5(5)
C5 C4 H4A 120.3
C3 C4 H4A 120.3
C6 C5 C4 122.1(6)
C6 C5 Br1 119.8(5)
C4 C5 Br1 118.1(5)
C5 C6 C1 118.8(6)
C5 C6 H6A 120.6
C1 C6 H6A 120.6
N1 C7 C1 120.1(6)
N1 C7 H7A 120.0
C1 C7 H7A 120.0
O3 C8 N2 119.4(6)
O3 C8 C9 122.5(7)
N2 C8 C9 118.1(6)
C10 C9 C8 114.3(5)
C10 C9 H9A 108.7
C8 C9 H9A 108.7
C10 C9 H9B 108.7
C8 C9 H9B 108.7
H9A C9 H9B 107.6
C11 C10 C17 104.9(7)
C11 C10 C9 128.0(8)
C17 C10 C9 127.1(7)
C10 C11 N3 112.3(8)
C10 C11 H11 123.8
N3 C11 H11 123.8
N3 C12 C17 108.6(7)
N3 C12 C13 128.6(10)
C17 C12 C13 122.8(9)
C14 C13 C12 115.3(10)
C14 C13 H13 122.4
C12 C13 H13 122.4
C13 C14 C15 128.5(11)
C13 C14 H14 115.7
C15 C14 H14 115.7
C14 C15 C16 116.9(9)
C14 C15 H15 121.6
C16 C15 H15 121.6
C17 C16 C15 116.2(8)
C17 C16 H16 121.9
C15 C16 H16 121.9
C12 C17 C16 120.3(7)
C12 C17 C10 106.9(7)
C16 C17 C10 132.8(7)
O2 C18 H18A 109.5
O2 C18 H18B 109.5
H18A C18 H18B 109.5
O2 C18 H18C 109.5
H18A C18 H18C 109.5
H18B C18 H18C 109.5
C24 C19 C20 119.4(5)
C24 C19 C25 120.2(5)
C20 C19 C25 120.5(5)
O4 C20 C21 116.7(5)
O4 C20 C19 123.3(5)
C21 C20 C19 119.9(5)
O5 C21 C22 124.7(5)
O5 C21 C20 115.2(5)
C22 C21 C20 120.1(6)
C21 C22 C23 119.1(5)
C21 C22 H22 120.4
C23 C22 H22 120.4
C24 C23 C22 122.1(5)
C24 C23 Br2 119.2(5)
C22 C23 Br2 118.8(4)
C23 C24 C19 119.4(6)
C23 C24 H24 120.3
C19 C24 H24 120.3
N4 C25 C19 122.8(6)
N4 C25 H25 118.6
C19 C25 H25 118.6
O6 C26 N5 118.3(5)
O6 C26 C27 123.8(6)
N5 C26 C27 117.8(5)
C28 C27 C26 114.4(5)
C28 C27 H27A 108.7
C26 C27 H27A 108.7
C28 C27 H27B 108.7
C26 C27 H27B 108.7
H27A C27 H27B 107.6
C29 C28 C35 106.1(6)
C29 C28 C27 128.4(6)
C35 C28 C27 125.4(6)
C28 C29 N6 111.6(6)
C28 C29 H29 124.2
N6 C29 H29 124.2
N6 C30 C31 130.1(6)
N6 C30 C35 108.5(5)
C31 C30 C35 121.4(6)
C32 C31 C30 118.1(6)
C32 C31 H31 121.0
C30 C31 H31 121.0
C31 C32 C33 121.4(6)
C31 C32 H32 119.3
C33 C32 H32 119.3
C34 C33 C32 121.5(6)
C34 C33 H33 119.3
C32 C33 H33 119.3
C33 C34 C35 117.6(6)
C33 C34 H34 121.2
C35 C34 H34 121.2
C34 C35 C30 120.0(5)
C34 C35 C28 133.4(6)
C30 C35 C28 106.5(5)
O5 C36 H36A 109.5
O5 C36 H36B 109.5
H36A C36 H36B 109.5
O5 C36 H36C 109.5
H36A C36 H36C 109.5
H36B C36 H36C 109.5
C42 C37 C38 118.9(6)
C42 C37 C43 118.7(6)
C38 C37 C43 122.4(6)
O7 C38 C37 122.3(6)
O7 C38 C39 117.1(6)
C37 C38 C39 120.6(6)
O8 C39 C40 124.9(6)
O8 C39 C38 115.2(6)
C40 C39 C38 119.8(6)
C41 C40 C39 119.3(6)
C41 C40 H40 120.3
C39 C40 H40 120.3
C40 C41 C42 121.8(6)
C40 C41 Br3 118.3(5)
C42 C41 Br3 119.9(5)
C41 C42 C37 119.6(6)
C41 C42 H42 120.2
C37 C42 H42 120.2
N7 C43 C37 120.5(6)
N7 C43 H43 119.7
C37 C43 H43 119.7
O9 C44 N8 119.8(6)
O9 C44 C45 122.8(6)
N8 C44 C45 117.4(6)
C46 C45 C44 114.1(5)
C46 C45 H45A 108.7
C44 C45 H45A 108.7
C46 C45 H45B 108.7
C44 C45 H45B 108.7
H45A C45 H45B 107.6
C47 C46 C53 106.4(6)
C47 C46 C45 128.3(6)
C53 C46 C45 125.3(7)
C46 C47 N9 110.4(6)
C46 C47 H47 124.8
N9 C47 H47 124.8
N9 C48 C49 130.4(7)
N9 C48 C53 106.8(5)
C49 C48 C53 122.8(7)
C50 C49 C48 116.3(7)
C50 C49 H49 121.9
C48 C49 H49 121.9
C49 C50 C51 123.6(7)
C49 C50 H50 118.2
C51 C50 H50 118.2
C52 C51 C50 119.4(7)
C52 C51 H51 120.3
C50 C51 H51 120.3
C51 C52 C53 119.6(7)
C51 C52 H52 120.2
C53 C52 H52 120.2
C52 C53 C48 118.4(6)
C52 C53 C46 134.1(7)
C48 C53 C46 107.5(6)
O8 C54 H54A 109.5
O8 C54 H54B 109.5
H54A C54 H54B 109.5
O8 C54 H54C 109.5
H54A C54 H54C 109.5
H54B C54 H54C 109.5

loop_
_geom_bond_atom_site_label_1
_geom_bond_atom_site_label_2
_geom_bond_distance
Br1 C5 1.892(6)
Br2 C23 1.893(5)
Br3 C41 1.894(6)
O1 C2 1.354(6)
O1 H1 0.8200
O2 C3 1.368(6)
O2 C18 1.421(6)
O3 C8 1.231(6)
O4 C20 1.350(6)
O4 H4 0.8200
O5 C21 1.369(6)
O5 C36 1.425(6)
O6 C26 1.234(6)
O7 C38 1.346(6)
O7 H7 0.8200
O8 C39 1.371(7)
O8 C54 1.392(6)
O9 C44 1.230(6)
N1 C7 1.281(6)
N1 N2 1.380(6)
N2 C8 1.346(7)
N2 H2 0.901(10)
N3 C12 1.344(9)
N3 C11 1.352(9)
N3 H3 0.896(10)
N4 C25 1.271(6)
N4 N5 1.376(6)
N5 C26 1.356(6)
N5 H5 0.898(10)
N6 C29 1.367(7)
N6 C30 1.376(7)
N6 H6 0.900(10)
N7 C43 1.285(7)
N7 N8 1.373(6)
N8 C44 1.357(7)
N8 H8 0.902(10)
N9 C47 1.361(7)
N9 C48 1.376(7)
N9 H9 0.894(10)
C1 C2 1.380(7)
C1 C6 1.415(7)
C1 C7 1.454(7)
C2 C3 1.403(7)
C3 C4 1.381(7)
C4 C5 1.377(7)
C4 H4A 0.9300
C5 C6 1.373(7)
C6 H6A 0.9300
C7 H7A 0.9300
C8 C9 1.504(8)
C9 C10 1.479(8)
C9 H9A 0.9700
C9 H9B 0.9700
C10 C11 1.331(9)
C10 C17 1.425(8)
C11 H11 0.9300
C12 C17 1.383(9)
C12 C13 1.401(10)
C13 C14 1.289(11)
C13 H13 0.9300
C14 C15 1.375(11)
C14 H14 0.9300
C15 C16 1.458(10)
C15 H15 0.9300
C16 C17 1.405(8)
C16 H16 0.9300
C18 H18A 0.9600
C18 H18B 0.9600
C18 H18C 0.9600
C19 C24 1.396(7)
C19 C20 1.402(7)
C19 C25 1.454(7)
C20 C21 1.397(7)
C21 C22 1.382(7)
C22 C23 1.382(7)
C22 H22 0.9300
C23 C24 1.370(7)
C24 H24 0.9300
C25 H25 0.9300
C26 C27 1.500(7)
C27 C28 1.493(7)
C27 H27A 0.9700
C27 H27B 0.9700
C28 C29 1.348(7)
C28 C35 1.439(7)
C29 H29 0.9300
C30 C31 1.393(7)
C30 C35 1.400(7)
C31 C32 1.349(7)
C31 H31 0.9300
C32 C33 1.398(8)
C32 H32 0.9300
C33 C34 1.381(7)
C33 H33 0.9300
C34 C35 1.391(7)
C34 H34 0.9300
C36 H36A 0.9600
C36 H36B 0.9600
C36 H36C 0.9600
C37 C42 1.394(7)
C37 C38 1.397(8)
C37 C43 1.448(7)
C38 C39 1.401(7)
C39 C40 1.383(7)
C40 C41 1.376(8)
C40 H40 0.9300
C41 C42 1.386(7)
C42 H42 0.9300
C43 H43 0.9300
C44 C45 1.505(8)
C45 C46 1.502(7)
C45 H45A 0.9700
C45 H45B 0.9700
C46 C47 1.352(7)
C46 C53 1.420(8)
C47 H47 0.9300
C48 C49 1.393(8)
C48 C53 1.401(7)
C49 C50 1.350(8)
C49 H49 0.9300
C50 C51 1.390(9)
C50 H50 0.9300
C51 C52 1.381(8)
C51 H51 0.9300
C52 C53 1.391(8)
C52 H52 0.9300
C54 H54A 0.9600
C54 H54B 0.9600
C54 H54C 0.9600

loop_
_geom_hbond_atom_site_label_D
_geom_hbond_atom_site_label_H
_geom_hbond_atom_site_label_A
_geom_hbond_site_symmetry_A
_geom_hbond_distance_DH
_geom_hbond_distance_HA
_geom_hbond_distance_DA
_geom_hbond_angle_DHA
N3 H3 O8 1_565 0.896(10) 2.73(4) 3.453(8) 138(5)
N9 H9 O2 . 0.894(10) 2.162(16) 3.048(6) 171(6)
N6 H6 O5 2 0.900(10) 2.28(2) 3.159(6) 165(5)
N2 H2 O9 4_575 0.901(10) 2.005(17) 2.893(6) 168(6)
N5 H5 O6 3_566 0.898(10) 1.991(13) 2.885(6) 174(5)
N8 H8 O3 4_576 0.902(10) 1.893(12) 2.795(6) 179(6)
O7 H7 N7 . 0.82 1.90 2.615(6) 145.9
O4 H4 N4 . 0.82 1.92 2.634(6) 145.3
O1 H1 N1 . 0.82 1.91 2.610(6) 142.6

loop_
_cod_related_entry_id
_cod_related_entry_database
_cod_related_entry_code
1 ChemSpider 26066828
